data_2224129
loop_
_publ_author_name
'Tanak, Hasan'
'K\"oysal, Yavuz'
'Yavuz, Metin'
'I\,s\?ik, \,Samil'
'G\"ul, G\"ul\,sah'

_publ_section_title 4-(2,3-Dihydroxybenzylideneamino)-3-methyl-1<i>H</i>-1,2,4-triazol-5(4<i>H</i>)-one
_journal_coeditor_code BT5118
_journal_issue 12
_journal_name_full 'Acta Crystallographica Section E'
_journal_page_first o3039
_journal_paper_doi 10.1107/S1600536809045772
_journal_volume 65
_journal_year 2009
_chemical_formula_iupac 'C10 H10 N4 O3'
_chemical_formula_moiety 'C10 H10 N4 O3'
_chemical_formula_sum 'C10 H10 N4 O3'
_chemical_formula_weight 234.22
_chemical_name_systematic
;
4-(2,3-Dihydroxybenzylideneamino)-3-methyl-1<i>H</i>-1,2,4-triazol-
5(4<i>H</i>)-one
;
_space_group_IT_number 5
_symmetry_cell_setting monoclinic
_symmetry_space_group_name_Hall 'C 2y'
_symmetry_space_group_name_H-M 'C 1 2 1'
_atom_sites_solution_hydrogens geom
_atom_sites_solution_primary direct
_atom_sites_solution_secondary difmap
_audit_creation_method SHELXL-97
_cell_angle_alpha 90.00
_cell_angle_beta 93.857(17)
_cell_angle_gamma 90.00
_cell_formula_units_Z 4
_cell_length_a 13.944(3)
_cell_length_b 6.2551(7)
_cell_length_c 11.882(2)
_cell_measurement_reflns_used 4561
_cell_measurement_temperature 296(2)
_cell_measurement_theta_max 27.95
_cell_measurement_theta_min 1.72
_cell_volume 1034.0(3)
_computing_cell_refinement 'X-AREA (Stoe & Cie, 2002)'
_computing_data_collection 'X-AREA (Stoe & Cie, 2002)'
_computing_data_reduction 'X-RED32 (Stoe & Cie, 2002)'
_computing_molecular_graphics 'ORTEP-3 for Windows (Farrugia, 1997)'
_computing_publication_material 'WinGX (Farrugia, 1999)'
_computing_structure_refinement 'SHELXL97 (Sheldrick, 2008)'
_computing_structure_solution 'SHELXS97 (Sheldrick, 2008)'
_diffrn_ambient_temperature 296(2)
_diffrn_detector_area_resol_mean 6.67
_diffrn_measured_fraction_theta_full 0.996
_diffrn_measured_fraction_theta_max 0.996
_diffrn_measurement_device_type 'Stoe IPDS II'
_diffrn_measurement_method 'rotation method'
_diffrn_radiation_monochromator graphite
_diffrn_radiation_source 'fine-focus sealed tube'
_diffrn_radiation_type MoK\a
_diffrn_radiation_wavelength 0.71073
_diffrn_reflns_av_R_equivalents 0.0355
_diffrn_reflns_av_sigmaI/netI 0.0256
_diffrn_reflns_limit_h_max 17
_diffrn_reflns_limit_h_min -17
_diffrn_reflns_limit_k_max 7
_diffrn_reflns_limit_k_min -7
_diffrn_reflns_limit_l_max 12
_diffrn_reflns_limit_l_min -14
_diffrn_reflns_number 3000
_diffrn_reflns_theta_full 25.99
_diffrn_reflns_theta_max 25.99
_diffrn_reflns_theta_min 1.72
_exptl_absorpt_coefficient_mu 0.115
_exptl_absorpt_correction_T_max 0.9737
_exptl_absorpt_correction_T_min 0.9436
_exptl_absorpt_correction_type integration
_exptl_absorpt_process_details '(X-RED32; Stoe & Cie, 2002)'
_exptl_crystal_colour yellow
_exptl_crystal_density_diffrn 1.505
_exptl_crystal_density_method 'not measured'
_exptl_crystal_description prism.
_exptl_crystal_F_000 488
_exptl_crystal_size_max 0.600
_exptl_crystal_size_mid 0.420
_exptl_crystal_size_min 0.200
_refine_diff_density_max 0.305
_refine_diff_density_min -0.272
_refine_ls_extinction_coef 0.014(3)
_refine_ls_extinction_expression Fc^*^=kFc[1+0.001xFc^2^\l^3^/sin(2\q)]^-1/4^
_refine_ls_extinction_method 'SHELXL97 (Sheldrick, 2008)'
_refine_ls_goodness_of_fit_ref 1.089
_refine_ls_hydrogen_treatment mixed
_refine_ls_matrix_type full
_refine_ls_number_parameters 159
_refine_ls_number_reflns 1118
_refine_ls_number_restraints 1
_refine_ls_restrained_S_all 1.088
_refine_ls_R_factor_all 0.0402
_refine_ls_R_factor_gt 0.0383
_refine_ls_shift/su_max 0.000
_refine_ls_shift/su_mean 0.000
_refine_ls_structure_factor_coef Fsqd
_refine_ls_weighting_details 'calc w=1/[\s^2^(Fo^2^)+(0.0817P)^2^+0.2531P] where P=(Fo^2^+2Fc^2^)/3'
_refine_ls_weighting_scheme calc
_refine_ls_wR_factor_gt 0.1148
_refine_ls_wR_factor_ref 0.1163
_reflns_number_gt 1058
_reflns_number_total 1118
_reflns_threshold_expression I>2\s(I)
_cod_data_source_file bt5118.cif
_cod_data_source_block I
_cod_original_sg_symbol_H-M 'C 2'
_cod_database_code 2224129
_cod_database_fobs_code 2224129

loop_
_symmetry_equiv_pos_as_xyz
'x, y, z'
'-x, y, -z'
'x+1/2, y+1/2, z'
'-x+1/2, y+1/2, -z'

loop_
_atom_site_type_symbol
_atom_site_label
_atom_site_fract_x
_atom_site_fract_y
_atom_site_fract_z
_atom_site_U_iso_or_equiv
_atom_site_adp_type
_atom_site_calc_flag
_atom_site_refinement_flags
_atom_site_occupancy
_atom_site_disorder_assembly
_atom_site_disorder_group
C C1 0.42468(17) 0.3934(5) 0.2738(2) 0.0359(6) Uani d . 1 . .
C C2 0.4051(2) 0.2125(6) 0.3388(2) 0.0437(7) Uani d . 1 . .
H H8 0.4384 0.1927 0.4084 0.052 Uiso calc R 1 . .
C C3 0.3379(2) 0.0655(5) 0.3012(3) 0.0468(7) Uani d . 1 . .
H H9 0.3259 -0.0535 0.3451 0.056 Uiso calc R 1 . .
C C4 0.28754(19) 0.0937(5) 0.1977(3) 0.0423(7) Uani d . 1 . .
H H44 0.2419 -0.0067 0.1722 0.051 Uiso calc R 1 . .
C C5 0.30481(17) 0.2698(5) 0.1325(2) 0.0367(6) Uani d . 1 . .
C C6 0.37377(17) 0.4209(5) 0.1696(2) 0.0339(6) Uani d . 1 . .
C C7 0.49894(18) 0.5409(5) 0.3167(2) 0.0375(6) Uani d . 1 . .
H H13 0.5301 0.5190 0.3874 0.045 Uiso calc R 1 . .
C C8 0.64752(17) 0.8427(5) 0.3996(2) 0.0369(6) Uani d . 1 . .
C C9 0.61215(17) 1.0237(5) 0.2381(2) 0.0367(6) Uani d . 1 . .
C C10 0.5679(2) 1.0718(6) 0.1242(2) 0.0463(7) Uani d . 1 . .
H H15A 0.5240 0.9595 0.1009 0.069 Uiso calc R 1 . .
H H15B 0.6172 1.0821 0.0718 0.069 Uiso calc R 1 . .
H H15C 0.5338 1.2049 0.1259 0.069 Uiso calc R 1 . .
N N1 0.52117(14) 0.7007(4) 0.25680(18) 0.0346(5) Uani d . 1 . .
N N2 0.58991(14) 0.8440(4) 0.29821(17) 0.0347(5) Uani d . 1 . .
N N3 0.69709(17) 1.0251(5) 0.3919(2) 0.0441(6) Uani d . 1 . .
H H3 0.7380 1.0693 0.4442 0.053 Uiso calc R 1 . .
N N4 0.67653(16) 1.1360(5) 0.2924(2) 0.0436(6) Uani d . 1 . .
O O1 0.38826(15) 0.5879(4) 0.09998(18) 0.0464(6) Uani d . 1 . .
O O2 0.25821(14) 0.3108(4) 0.03004(16) 0.0478(6) Uani d . 1 . .
H H2 0.2197 0.2146 0.0141 0.072 Uiso calc R 1 . .
O O3 0.64859(14) 0.7078(4) 0.47417(16) 0.0471(5) Uani d . 1 . .
H H1 0.438(3) 0.656(9) 0.131(4) 0.074(13) Uiso d . 1 . .

loop_
_atom_site_aniso_label
_atom_site_aniso_U_11
_atom_site_aniso_U_22
_atom_site_aniso_U_33
_atom_site_aniso_U_12
_atom_site_aniso_U_13
_atom_site_aniso_U_23
C1 0.0356(12) 0.0356(15) 0.0357(12) -0.0006(11) -0.0031(10) -0.0023(12)
C2 0.0501(15) 0.0436(17) 0.0362(13) -0.0019(14) -0.0062(11) 0.0060(14)
C3 0.0557(16) 0.0408(17) 0.0446(15) -0.0055(14) 0.0084(12) 0.0037(13)
C4 0.0385(13) 0.0375(15) 0.0507(16) -0.0066(12) 0.0007(11) -0.0069(13)
C5 0.0301(11) 0.0395(16) 0.0396(13) 0.0018(11) -0.0040(10) -0.0078(11)
C6 0.0325(11) 0.0311(13) 0.0371(12) 0.0012(11) -0.0041(9) -0.0008(11)
C7 0.0393(12) 0.0398(16) 0.0322(11) 0.0013(12) -0.0072(9) -0.0004(12)
C8 0.0327(11) 0.0408(14) 0.0354(12) 0.0039(11) -0.0101(9) -0.0046(12)
C9 0.0360(12) 0.0369(14) 0.0365(12) 0.0004(11) -0.0031(9) 0.0007(12)
C10 0.0431(14) 0.0524(19) 0.0420(14) -0.0001(13) -0.0081(11) 0.0084(14)
N1 0.0334(10) 0.0329(12) 0.0360(10) -0.0011(9) -0.0096(8) -0.0030(10)
N2 0.0326(10) 0.0359(12) 0.0339(10) -0.0007(9) -0.0107(8) -0.0002(10)
N3 0.0433(11) 0.0432(14) 0.0431(12) -0.0087(11) -0.0172(9) -0.0034(12)
N4 0.0402(11) 0.0448(14) 0.0445(12) -0.0061(11) -0.0077(9) 0.0013(12)
O1 0.0493(11) 0.0393(12) 0.0472(11) -0.0091(10) -0.0206(9) 0.0101(9)
O2 0.0463(10) 0.0471(13) 0.0470(12) -0.0054(10) -0.0183(9) -0.0041(10)
O3 0.0477(10) 0.0514(13) 0.0392(10) -0.0007(10) -0.0178(8) 0.0063(10)

loop_
_atom_type_symbol
_atom_type_description
_atom_type_scat_dispersion_real
_atom_type_scat_dispersion_imag
_atom_type_scat_source
C C 0.0033 0.0016 'International Tables Vol C Tables 4.2.6.8 and 6.1.1.4'
H H 0.0000 0.0000 'International Tables Vol C Tables 4.2.6.8 and 6.1.1.4'
N N 0.0061 0.0033 'International Tables Vol C Tables 4.2.6.8 and 6.1.1.4'
O O 0.0106 0.0060 'International Tables Vol C Tables 4.2.6.8 and 6.1.1.4'

loop_
_geom_angle_atom_site_label_1
_geom_angle_atom_site_label_2
_geom_angle_atom_site_label_3
_geom_angle_site_symmetry_1
_geom_angle_site_symmetry_3
_geom_angle
_geom_angle_publ_flag
C6 C1 C2 . . 118.7(2) ?
C6 C1 C7 . . 122.7(2) ?
C2 C1 C7 . . 118.6(2) ?
C3 C2 C1 . . 121.1(3) ?
C3 C2 H8 . . 119.5 ?
C1 C2 H8 . . 119.5 ?
C2 C3 C4 . . 120.0(3) ?
C2 C3 H9 . . 120.0 ?
C4 C3 H9 . . 120.0 ?
C5 C4 C3 . . 120.3(3) ?
C5 C4 H44 . . 119.9 ?
C3 C4 H44 . . 119.9 ?
O2 C5 C4 . . 124.1(2) ?
O2 C5 C6 . . 115.5(3) ?
C4 C5 C6 . . 120.4(2) ?
O1 C6 C1 . . 123.3(2) ?
O1 C6 C5 . . 117.1(2) ?
C1 C6 C5 . . 119.6(3) ?
N1 C7 C1 . . 119.7(2) ?
N1 C7 H13 . . 120.2 ?
C1 C7 H13 . . 120.2 ?
O3 C8 N3 . . 131.0(2) ?
O3 C8 N2 . . 127.2(3) ?
N3 C8 N2 . . 101.8(2) ?
N4 C9 N2 . . 111.1(2) ?
N4 C9 C10 . . 125.8(3) ?
N2 C9 C10 . . 123.0(3) ?
C9 C10 H15A . . 109.5 ?
C9 C10 H15B . . 109.5 ?
H15A C10 H15B . . 109.5 ?
C9 C10 H15C . . 109.5 ?
H15A C10 H15C . . 109.5 ?
H15B C10 H15C . . 109.5 ?
C7 N1 N2 . . 119.9(2) ?
N1 N2 C9 . . 121.4(2) ?
N1 N2 C8 . . 130.3(2) ?
C9 N2 C8 . . 108.3(2) ?
C8 N3 N4 . . 114.0(2) ?
C8 N3 H3 . . 123.0 ?
N4 N3 H3 . . 123.0 ?
C9 N4 N3 . . 104.7(2) ?
C6 O1 H1 . . 105(3) ?
C5 O2 H2 . . 109.5 ?

loop_
_geom_bond_atom_site_label_1
_geom_bond_atom_site_label_2
_geom_bond_site_symmetry_2
_geom_bond_distance
_geom_bond_publ_flag
C1 C6 . 1.396(4) ?
C1 C2 . 1.407(4) ?
C1 C7 . 1.453(4) ?
C2 C3 . 1.367(4) ?
C2 H8 . 0.9300 ?
C3 C4 . 1.386(4) ?
C3 H9 . 0.9300 ?
C4 C5 . 1.377(4) ?
C4 H44 . 0.9300 ?
C5 O2 . 1.365(3) ?
C5 C6 . 1.398(4) ?
C6 O1 . 1.356(3) ?
C7 N1 . 1.277(4) ?
C7 H13 . 0.9300 ?
C8 O3 . 1.223(4) ?
C8 N3 . 1.340(4) ?
C8 N2 . 1.402(3) ?
C9 N4 . 1.280(4) ?
C9 N2 . 1.378(4) ?
C9 C10 . 1.480(4) ?
C10 H15A . 0.9600 ?
C10 H15B . 0.9600 ?
C10 H15C . 0.9600 ?
N1 N2 . 1.379(3) ?
N3 N4 . 1.384(4) ?
N3 H3 . 0.8600 ?
O1 H1 . 0.87(5) ?
O2 H2 . 0.8200 ?

loop_
_geom_hbond_atom_site_label_D
_geom_hbond_atom_site_label_H
_geom_hbond_atom_site_label_A
_geom_hbond_site_symmetry_A
_geom_hbond_distance_DH
_geom_hbond_distance_HA
_geom_hbond_distance_DA
_geom_hbond_angle_DHA
O2 H2 O1 4_545 0.82 2.11 2.842(3) 148.4
N3 H3 O3 4_656 0.86 2.00 2.830(3) 162.9
O1 H1 N1 . 0.87(5) 1.85(5) 2.634(3) 148(4)

loop_
_geom_torsion_atom_site_label_1
_geom_torsion_atom_site_label_2
_geom_torsion_atom_site_label_3
_geom_torsion_atom_site_label_4
_geom_torsion_site_symmetry_1
_geom_torsion_site_symmetry_2
_geom_torsion_site_symmetry_3
_geom_torsion_site_symmetry_4
_geom_torsion
_geom_torsion_publ_flag
C6 C1 C2 C3 . . . . 0.2(4) ?
C7 C1 C2 C3 . . . . -178.2(3) ?
C1 C2 C3 C4 . . . . -0.2(5) ?
C2 C3 C4 C5 . . . . -0.1(4) ?
C3 C4 C5 O2 . . . . -179.6(3) ?
C3 C4 C5 C6 . . . . 0.5(4) ?
C2 C1 C6 O1 . . . . -179.0(2) ?
C7 C1 C6 O1 . . . . -0.7(4) ?
C2 C1 C6 C5 . . . . 0.2(4) ?
C7 C1 C6 C5 . . . . 178.5(2) ?
O2 C5 C6 O1 . . . . -1.2(4) ?
C4 C5 C6 O1 . . . . 178.7(2) ?
O2 C5 C6 C1 . . . . 179.5(2) ?
C4 C5 C6 C1 . . . . -0.5(4) ?
C6 C1 C7 N1 . . . . -1.6(4) ?
C2 C1 C7 N1 . . . . 176.7(3) ?
C1 C7 N1 N2 . . . . 178.4(2) ?
C7 N1 N2 C9 . . . . -176.8(2) ?
C7 N1 N2 C8 . . . . 3.3(4) ?
N4 C9 N2 N1 . . . . 179.0(2) ?
C10 C9 N2 N1 . . . . -2.6(4) ?
N4 C9 N2 C8 . . . . -1.1(3) ?
C10 C9 N2 C8 . . . . 177.3(3) ?
O3 C8 N2 N1 . . . . 0.5(5) ?
N3 C8 N2 N1 . . . . -178.5(3) ?
O3 C8 N2 C9 . . . . -179.4(3) ?
N3 C8 N2 C9 . . . . 1.6(3) ?
O3 C8 N3 N4 . . . . 179.4(3) ?
N2 C8 N3 N4 . . . . -1.7(3) ?
N2 C9 N4 N3 . . . . 0.0(3) ?
C10 C9 N4 N3 . . . . -178.3(3) ?
C8 N3 N4 C9 . . . . 1.1(3) ?

loop_
_cod_related_entry_id
_cod_related_entry_database
_cod_related_entry_code
1 ChemSpider 24743756
